data_7717572
loop_
_publ_author_name
'Liyanage, Hansani T Lekam Wasam'
'Smith, Mark D.'
'Wheeler, Kraig A.'
'Semeniuc, Radu F.'

_publ_section_title
;
 Accessing bimetallic complexes through a variable bridging ligand
 strategy.
;
_journal_name_full 'Dalton transactions (Cambridge, England : 2003)'
_journal_paper_doi 10.1039/d4dt02903h
_journal_year 2024
_chemical_formula_moiety 'C17 H13 B Cu F4 N6 O'
_chemical_formula_sum 'C17 H13 B Cu F4 N6 O'
_chemical_formula_weight 467.68
_space_group_crystal_system monoclinic
_space_group_IT_number 14
_space_group_name_Hall '-P 2yn'
_space_group_name_H-M_alt 'P 1 21/n 1'
_atom_sites_solution_hydrogens geom
_audit_creation_date 2024-10-08
_audit_creation_method
;
Olex2 1.5
(compiled 2024.02.16 svn.r378c4104 for OlexSys, GUI svn.r6928)
;
_audit_update_record
;
2024-11-13 deposited with the CCDC.	2024-11-20 downloaded from the CCDC.
;
_cell_angle_alpha 90
_cell_angle_beta 90.977(2)
_cell_angle_gamma 90
_cell_formula_units_Z 4
_cell_length_a 9.1850(4)
_cell_length_b 17.3019(6)
_cell_length_c 12.1405(4)
_cell_measurement_reflns_used 9936
_cell_measurement_temperature 100(2)
_cell_measurement_theta_max 68.457
_cell_measurement_theta_min 2.554
_cell_volume 1929.06(12)
_computing_cell_refinement 'SAINT+ V8.40B (Bruker AXS Inc., 2020)'
_computing_data_collection 'APEX2 (Bruker-AXS, 2013)'
_computing_data_reduction 'SAINT+ Ve8.40B (Bruker-AXS, 2020)'
_computing_molecular_graphics 'OLEX2 (Dolomanov et al., 2009)'
_computing_publication_material 'OLEX2 (Dolomanov et al., 2009)'
_computing_structure_refinement 'XL (Sheldrick, 2019/1)'
_computing_structure_solution 'XT (Sheldrick, 2018/2)'
_diffrn_ambient_temperature 100(2)
_diffrn_detector 'APEX II CCD'
_diffrn_detector_area_resol_mean 8.33
_diffrn_detector_type 'Bruker APEX II'
_diffrn_measured_fraction_theta_full 0.989
_diffrn_measured_fraction_theta_max 0.986
_diffrn_measurement_device '\three-circle diffractometer'
_diffrn_measurement_device_type 'Bruker D8 Venture'
_diffrn_measurement_method '\w and \f scans'
_diffrn_radiation_collimation 'focusing mirror'
_diffrn_radiation_detector 'Bruker APEX II'
_diffrn_radiation_monochromator 'multilayer mirror'
_diffrn_radiation_probe x-ray
_diffrn_radiation_type CuK\a
_diffrn_radiation_wavelength 1.54178
_diffrn_radiation_xray_symbol K-L~3~
_diffrn_reflns_av_R_equivalents 0.0519
_diffrn_reflns_av_unetI/netI 0.0263
_diffrn_reflns_Laue_measured_fraction_full 0.989
_diffrn_reflns_Laue_measured_fraction_max 0.986
_diffrn_reflns_limit_h_max 11
_diffrn_reflns_limit_h_min -10
_diffrn_reflns_limit_k_max 20
_diffrn_reflns_limit_k_min -20
_diffrn_reflns_limit_l_max 14
_diffrn_reflns_limit_l_min -14
_diffrn_reflns_number 28188
_diffrn_reflns_point_group_measured_fraction_full 0.989
_diffrn_reflns_point_group_measured_fraction_max 0.986
_diffrn_reflns_theta_full 67.679
_diffrn_reflns_theta_max 68.239
_diffrn_reflns_theta_min 4.449
_diffrn_source 'fine focus sealed X-ray tube'
_diffrn_source_current 30.0
_diffrn_source_power 1.2
_diffrn_source_type 'Incoatec I\mS 3.0'
_diffrn_source_voltage 40.0
_exptl_absorpt_coefficient_mu 2.153
_exptl_absorpt_correction_T_max 0.7531
_exptl_absorpt_correction_T_min 0.6713
_exptl_absorpt_correction_type multi-scan
_exptl_absorpt_process_details 'SADABS-2016/2 (Krause et al., 2015) was used for absorption correction.'
_exptl_crystal_colour 'clear green'
_exptl_crystal_colour_lustre clear
_exptl_crystal_colour_primary green
_exptl_crystal_density_diffrn 1.610
_exptl_crystal_density_method 'not measured'
_exptl_crystal_description plate
_exptl_crystal_F_000 940
_exptl_crystal_size_max 0.168
_exptl_crystal_size_mid 0.163
_exptl_crystal_size_min 0.08
_refine_diff_density_max 0.955
_refine_diff_density_min -0.811
_refine_diff_density_rms 0.113
_refine_ls_extinction_method none
_refine_ls_goodness_of_fit_ref 1.061
_refine_ls_hydrogen_treatment constr
_refine_ls_matrix_type full
_refine_ls_number_parameters 271
_refine_ls_number_reflns 3488
_refine_ls_number_restraints 0
_refine_ls_restrained_S_all 1.061
_refine_ls_R_factor_all 0.0563
_refine_ls_R_factor_gt 0.0446
_refine_ls_shift/su_max 0.000
_refine_ls_shift/su_mean 0.000
_refine_ls_structure_factor_coef Fsqd
_refine_ls_weighting_details 'w=1/[\s^2^(Fo^2^)+(0.1122P)^2^+1.8955P] where P=(Fo^2^+2Fc^2^)/3'
_refine_ls_weighting_scheme calc
_refine_ls_wR_factor_gt 0.1350
_refine_ls_wR_factor_ref 0.1667
_reflns_Friedel_coverage 0.000
_reflns_number_gt 2940
_reflns_number_total 3488
_reflns_threshold_expression 'I > 2\s(I)'
_cod_data_source_file d4dt02903h2.cif
_cod_data_source_block 17rfs02
_cod_depositor_comments
;
The following automatic conversions were performed:

data item '_diffrn_radiation_probe' value 'X-ray' was changed to
'x-ray' in accordance with the
/home/data/users/saulius/crontab/automatic-downloads/rss-feeds/RSC/lib/dictionaries/cif_core.dic
dictionary named 'cif_core.dic' version 2.4.2 last updated on
2011-04-26.

Automatic conversion script
Id: cif_fix_values 8170 2020-07-09 18:12:32Z antanas 
;
_cod_database_code 7717572
_shelx_shelxl_version_number 2018/3
_shelx_space_group_comment
;
The symmetry employed for this shelxl refinement is uniquely defined
by the following loop, which should always be used as a source of
symmetry information in preference to the above space-group names.
They are only intended as comments.
;
_shelx_estimated_absorpt_t_max 0.847
_shelx_estimated_absorpt_t_min 0.714
_olex2_refinement_description
;
1. Fixed Uiso
 At 1.2 times of:
  All C(H) groups
2.a Ternary CH refined with riding coordinates:
 C2(H2)
2.b Aromatic/amide H refined with riding coordinates:
 C3(H3), C4(H4), C5(H5), C6(H6), C7(H7), C8(H8), C10(H10), C11(H11), C12(H12),
 C14(H14), C15(H15), C16(H16)
;
_olex2_submission_special_instructions 'No special instructions were received'

loop_
_space_group_symop_operation_xyz
'x, y, z'
'-x+1/2, y+1/2, -z+1/2'
'-x, -y, -z'
'x-1/2, -y-1/2, z-1/2'

loop_
_atom_site_label
_atom_site_type_symbol
_atom_site_fract_x
_atom_site_fract_y
_atom_site_fract_z
_atom_site_U_iso_or_equiv
_atom_site_adp_type
_atom_site_occupancy
_atom_site_site_symmetry_order
_atom_site_calc_flag
_atom_site_refinement_flags_posn
_atom_site_refinement_flags_adp
_atom_site_refinement_flags_occupancy
_atom_site_disorder_assembly
_atom_site_disorder_group
Cu1 Cu 0.20511(5) 0.65530(3) 0.16968(4) 0.0224(2) Uani 1 1 d . . . . .
F1 F 0.3132(3) 0.65490(13) 0.3117(2) 0.0405(6) Uani 1 1 d . . . . .
F2 F 0.1451(3) 0.56432(13) 0.37096(19) 0.0412(6) Uani 1 1 d . . . . .
F3 F 0.3714(3) 0.56670(12) 0.45420(19) 0.0403(6) Uani 1 1 d . . . . .
F4 F 0.2093(3) 0.66321(14) 0.48839(18) 0.0414(6) Uani 1 1 d . . . . .
O1 O -0.0315(3) 0.71834(14) -0.10945(18) 0.0276(6) Uani 1 1 d . . . . .
N1 N 0.1034(3) 0.65121(15) 0.0241(2) 0.0193(6) Uani 1 1 d . . . . .
N2 N 0.1800(3) 0.81438(15) 0.0745(2) 0.0216(6) Uani 1 1 d . . . . .
N3 N 0.2884(3) 0.76839(15) 0.1187(2) 0.0217(6) Uani 1 1 d . . . . .
N4 N -0.0324(3) 0.76783(16) 0.1653(2) 0.0225(6) Uani 1 1 d . . . . .
N5 N 0.0298(3) 0.71423(16) 0.2340(2) 0.0246(6) Uani 1 1 d . . . . .
N6 N 0.2828(3) 0.55312(16) 0.1202(2) 0.0266(6) Uani 1 1 d . . . . .
C1 C 0.0303(4) 0.71186(18) -0.0178(2) 0.0202(7) Uani 1 1 d . . . . .
C2 C 0.0328(4) 0.78394(18) 0.0590(2) 0.0214(7) Uani 1 1 d . . . . .
H2 H -0.026921 0.825118 0.022244 0.026 Uiso 1 1 calc R U . . .
C3 C 0.2293(4) 0.88739(19) 0.0540(3) 0.0262(7) Uani 1 1 d . . . . .
H3 H 0.174161 0.929170 0.024307 0.031 Uiso 1 1 calc R U . . .
C4 C 0.3744(4) 0.8887(2) 0.0847(3) 0.0319(8) Uani 1 1 d . . . . .
H4 H 0.439447 0.931219 0.080070 0.038 Uiso 1 1 calc R U . . .
C5 C 0.4063(4) 0.8137(2) 0.1243(3) 0.0257(7) Uani 1 1 d . . . . .
H5 H 0.499143 0.797658 0.151383 0.031 Uiso 1 1 calc R U . . .
C6 C -0.1527(4) 0.8012(2) 0.2110(3) 0.0270(7) Uani 1 1 d . . . . .
H6 H -0.214249 0.839373 0.178763 0.032 Uiso 1 1 calc R U . . .
C7 C -0.1657(4) 0.7676(2) 0.3140(3) 0.0340(9) Uani 1 1 d . . . . .
H7 H -0.237885 0.778558 0.366953 0.041 Uiso 1 1 calc R U . . .
C8 C -0.0521(4) 0.7147(2) 0.3245(3) 0.0301(8) Uani 1 1 d . . . . .
H8 H -0.034824 0.683064 0.387375 0.036 Uiso 1 1 calc R U . . .
C9 C 0.1274(3) 0.58231(18) -0.0350(3) 0.0200(6) Uani 1 1 d . . . . .
C10 C 0.0674(4) 0.5605(2) -0.1367(3) 0.0257(7) Uani 1 1 d . . . . .
H10 H 0.000126 0.593559 -0.173793 0.031 Uiso 1 1 calc R U . . .
C11 C 0.1072(4) 0.4887(2) -0.1850(3) 0.0305(8) Uani 1 1 d . . . . .
H11 H 0.067247 0.475310 -0.255128 0.037 Uiso 1 1 calc R U . . .
C12 C 0.2014(4) 0.4383(2) -0.1334(3) 0.0320(8) Uani 1 1 d . . . . .
H12 H 0.225358 0.390586 -0.167296 0.038 Uiso 1 1 calc R U . . .
C13 C 0.2628(4) 0.4579(2) -0.0288(3) 0.0308(8) Uani 1 1 d . . . . .
C14 C 0.3608(5) 0.4094(3) 0.0322(4) 0.0487(12) Uani 1 1 d . . . . .
H14 H 0.387964 0.360409 0.003815 0.058 Uiso 1 1 calc R U . . .
C15 C 0.4151(6) 0.4339(3) 0.1314(4) 0.0606(15) Uani 1 1 d . . . . .
H15 H 0.480625 0.401960 0.172143 0.073 Uiso 1 1 calc R U . . .
C16 C 0.3741(5) 0.5064(3) 0.1736(3) 0.0443(11) Uani 1 1 d . . . . .
H16 H 0.413406 0.522438 0.242830 0.053 Uiso 1 1 calc R U . . .
C18 C 0.2261(4) 0.53006(19) 0.0190(3) 0.0229(7) Uani 1 1 d . . . . .
B1 B 0.2583(5) 0.6118(3) 0.4069(3) 0.0331(9) Uani 1 1 d . . . . .

loop_
_atom_site_aniso_label
_atom_site_aniso_U_11
_atom_site_aniso_U_22
_atom_site_aniso_U_33
_atom_site_aniso_U_23
_atom_site_aniso_U_13
_atom_site_aniso_U_12
Cu1 0.0303(3) 0.0182(3) 0.0187(3) 0.00007(17) -0.0046(2) 0.00170(18)
F1 0.0448(14) 0.0371(14) 0.0392(12) 0.0014(9) -0.0087(11) -0.0014(10)
F2 0.0479(14) 0.0365(13) 0.0388(12) 0.0098(9) -0.0157(11) -0.0182(10)
F3 0.0540(15) 0.0271(11) 0.0390(12) 0.0105(9) -0.0199(11) -0.0073(10)
F4 0.0411(14) 0.0555(15) 0.0276(11) -0.0027(10) 0.0004(10) -0.0100(10)
O1 0.0382(15) 0.0260(12) 0.0185(11) -0.0028(9) -0.0030(10) 0.0087(10)
N1 0.0224(14) 0.0193(14) 0.0164(13) -0.0006(10) 0.0011(11) -0.0002(10)
N2 0.0249(15) 0.0199(14) 0.0201(13) 0.0010(10) 0.0015(11) 0.0000(11)
N3 0.0233(15) 0.0199(13) 0.0218(13) 0.0014(10) -0.0005(11) 0.0002(11)
N4 0.0248(15) 0.0238(14) 0.0189(13) -0.0008(10) 0.0010(11) 0.0026(11)
N5 0.0325(16) 0.0228(14) 0.0185(13) 0.0017(11) 0.0045(12) 0.0001(12)
N6 0.0322(16) 0.0243(15) 0.0231(14) -0.0023(11) -0.0034(12) 0.0054(12)
C1 0.0240(17) 0.0194(15) 0.0175(15) -0.0010(12) 0.0047(12) -0.0004(12)
C2 0.0248(17) 0.0217(16) 0.0178(15) 0.0011(12) 0.0010(13) 0.0025(13)
C3 0.035(2) 0.0189(16) 0.0246(16) -0.0002(13) 0.0048(15) -0.0015(14)
C4 0.043(2) 0.0221(17) 0.0312(18) -0.0032(14) 0.0089(16) -0.0089(15)
C5 0.0260(18) 0.0297(18) 0.0214(16) -0.0049(13) 0.0006(13) -0.0049(14)
C6 0.0233(18) 0.0308(18) 0.0270(17) -0.0062(14) 0.0006(14) 0.0028(14)
C7 0.039(2) 0.036(2) 0.0271(18) -0.0043(15) 0.0159(16) -0.0046(16)
C8 0.042(2) 0.0276(18) 0.0212(16) -0.0008(14) 0.0084(15) -0.0075(15)
C9 0.0189(16) 0.0197(15) 0.0215(15) 0.0003(12) 0.0008(12) -0.0043(12)
C10 0.0278(18) 0.0251(17) 0.0242(16) -0.0004(13) 0.0010(14) -0.0024(13)
C11 0.039(2) 0.0263(18) 0.0262(17) -0.0060(14) 0.0014(15) -0.0065(15)
C12 0.041(2) 0.0226(18) 0.0327(19) -0.0081(14) 0.0045(16) -0.0013(15)
C13 0.035(2) 0.0274(18) 0.0303(18) -0.0041(14) -0.0015(16) 0.0041(15)
C14 0.064(3) 0.033(2) 0.049(2) -0.0127(19) -0.014(2) 0.024(2)
C15 0.086(4) 0.049(3) 0.045(3) -0.012(2) -0.022(3) 0.042(3)
C16 0.057(3) 0.042(2) 0.034(2) -0.0083(18) -0.0134(19) 0.024(2)
C18 0.0234(17) 0.0223(16) 0.0228(16) -0.0003(13) -0.0025(13) -0.0010(13)
B1 0.039(2) 0.033(2) 0.028(2) 0.0030(17) -0.0104(18) -0.0069(18)

loop_
_atom_type_symbol
_atom_type_description
_atom_type_scat_dispersion_real
_atom_type_scat_dispersion_imag
_atom_type_scat_source
C C 0.0181 0.0091 'International Tables Vol C Tables 4.2.6.8 and 6.1.1.4'
H H 0.0000 0.0000 'International Tables Vol C Tables 4.2.6.8 and 6.1.1.4'
N N 0.0311 0.0180 'International Tables Vol C Tables 4.2.6.8 and 6.1.1.4'
O O 0.0492 0.0322 'International Tables Vol C Tables 4.2.6.8 and 6.1.1.4'
Cu Cu -1.9646 0.5888 'International Tables Vol C Tables 4.2.6.8 and 6.1.1.4'
F F 0.0727 0.0534 'International Tables Vol C Tables 4.2.6.8 and 6.1.1.4'
B B 0.0090 0.0039 'International Tables Vol C Tables 4.2.6.8 and 6.1.1.4'

loop_
_exptl_crystal_face_index_h
_exptl_crystal_face_index_k
_exptl_crystal_face_index_l
_exptl_crystal_face_perp_dist
0.00 0.00 1.00 0.0090
0.00 0.00 -1.00 0.0400
1.00 1.00 0.00 0.0750
0.00 -1.00 0.00 0.0140
1.00 1.00 1.00 0.0600
-1.00 1.00 0.00 0.0660

loop_
_geom_angle_atom_site_label_1
_geom_angle_atom_site_label_2
_geom_angle_atom_site_label_3
_geom_angle
_geom_angle_site_symmetry_1
_geom_angle_site_symmetry_3
_geom_angle_publ_flag
F1 Cu1 N1 176.93(11) . . ?
F1 Cu1 N3 94.40(10) . . ?
F1 Cu1 N5 93.16(11) . . ?
F1 Cu1 N6 94.71(11) . . ?
N1 Cu1 N3 86.67(10) . . ?
N1 Cu1 N5 89.76(11) . . ?
N1 Cu1 N6 82.33(11) . . ?
N5 Cu1 N3 86.81(11) . . ?
N6 Cu1 N3 125.10(12) . . ?
N6 Cu1 N5 146.25(12) . . ?
B1 F1 Cu1 120.9(2) . . ?
C1 N1 Cu1 122.3(2) . . ?
C1 N1 C9 123.4(3) . . ?
C9 N1 Cu1 114.0(2) . . ?
N3 N2 C2 120.3(3) . . ?
C3 N2 N3 111.5(3) . . ?
C3 N2 C2 128.2(3) . . ?
N2 N3 Cu1 111.84(19) . . ?
C5 N3 Cu1 142.6(2) . . ?
C5 N3 N2 105.1(3) . . ?
N5 N4 C2 119.7(3) . . ?
N5 N4 C6 111.8(3) . . ?
C6 N4 C2 128.5(3) . . ?
N4 N5 Cu1 115.14(19) . . ?
C8 N5 Cu1 139.6(2) . . ?
C8 N5 N4 105.1(3) . . ?
C16 N6 Cu1 128.1(3) . . ?
C16 N6 C18 118.9(3) . . ?
C18 N6 Cu1 112.9(2) . . ?
O1 C1 N1 128.8(3) . . ?
O1 C1 C2 117.7(3) . . ?
N1 C1 C2 113.4(3) . . ?
N2 C2 C1 111.7(3) . . ?
N2 C2 H2 107.5 . . ?
N4 C2 N2 110.4(3) . . ?
N4 C2 C1 112.0(3) . . ?
N4 C2 H2 107.5 . . ?
C1 C2 H2 107.5 . . ?
N2 C3 H3 126.6 . . ?
N2 C3 C4 106.7(3) . . ?
C4 C3 H3 126.6 . . ?
C3 C4 H4 127.1 . . ?
C3 C4 C5 105.7(3) . . ?
C5 C4 H4 127.1 . . ?
N3 C5 C4 111.0(3) . . ?
N3 C5 H5 124.5 . . ?
C4 C5 H5 124.5 . . ?
N4 C6 H6 127.1 . . ?
N4 C6 C7 105.7(3) . . ?
C7 C6 H6 127.1 . . ?
C6 C7 H7 126.8 . . ?
C6 C7 C8 106.4(3) . . ?
C8 C7 H7 126.8 . . ?
N5 C8 C7 111.0(3) . . ?
N5 C8 H8 124.5 . . ?
C7 C8 H8 124.5 . . ?
N1 C9 C18 113.8(3) . . ?
C10 C9 N1 128.0(3) . . ?
C10 C9 C18 118.1(3) . . ?
C9 C10 H10 120.0 . . ?
C9 C10 C11 120.0(3) . . ?
C11 C10 H10 120.0 . . ?
C10 C11 H11 119.0 . . ?
C12 C11 C10 122.0(3) . . ?
C12 C11 H11 119.0 . . ?
C11 C12 H12 120.2 . . ?
C11 C12 C13 119.6(3) . . ?
C13 C12 H12 120.2 . . ?
C12 C13 C14 124.1(3) . . ?
C18 C13 C12 118.8(3) . . ?
C18 C13 C14 117.1(3) . . ?
C13 C14 H14 120.2 . . ?
C15 C14 C13 119.6(4) . . ?
C15 C14 H14 120.2 . . ?
C14 C15 H15 119.9 . . ?
C14 C15 C16 120.2(4) . . ?
C16 C15 H15 119.9 . . ?
N6 C16 C15 122.4(4) . . ?
N6 C16 H16 118.8 . . ?
C15 C16 H16 118.8 . . ?
N6 C18 C9 116.8(3) . . ?
N6 C18 C13 121.8(3) . . ?
C13 C18 C9 121.4(3) . . ?
F2 B1 F1 108.5(3) . . ?
F2 B1 F3 110.0(3) . . ?
F2 B1 F4 110.3(4) . . ?
F3 B1 F1 109.8(3) . . ?
F4 B1 F1 110.5(3) . . ?
F4 B1 F3 107.8(3) . . ?

loop_
_geom_bond_atom_site_label_1
_geom_bond_atom_site_label_2
_geom_bond_distance
_geom_bond_site_symmetry_2
_geom_bond_publ_flag
Cu1 F1 1.975(2) . ?
Cu1 N1 1.986(3) . ?
Cu1 N3 2.194(3) . ?
Cu1 N5 2.070(3) . ?
Cu1 N6 2.003(3) . ?
F1 B1 1.472(5) . ?
F2 B1 1.390(5) . ?
F3 B1 1.414(5) . ?
F4 B1 1.409(5) . ?
O1 C1 1.245(4) . ?
N1 C1 1.341(4) . ?
N1 C9 1.410(4) . ?
N2 N3 1.376(4) . ?
N2 C2 1.460(4) . ?
N2 C3 1.366(4) . ?
N3 C5 1.338(4) . ?
N4 N5 1.365(4) . ?
N4 C2 1.459(4) . ?
N4 C6 1.372(4) . ?
N5 C8 1.342(4) . ?
N6 C16 1.326(5) . ?
N6 C18 1.385(4) . ?
C1 C2 1.557(4) . ?
C2 H2 1.0000 . ?
C3 H3 0.9500 . ?
C3 C4 1.378(6) . ?
C4 H4 0.9500 . ?
C4 C5 1.413(5) . ?
C5 H5 0.9500 . ?
C6 H6 0.9500 . ?
C6 C7 1.385(5) . ?
C7 H7 0.9500 . ?
C7 C8 1.393(6) . ?
C8 H8 0.9500 . ?
C9 C10 1.396(5) . ?
C9 C18 1.432(5) . ?
C10 H10 0.9500 . ?
C10 C11 1.423(5) . ?
C11 H11 0.9500 . ?
C11 C12 1.373(5) . ?
C12 H12 0.9500 . ?
C12 C13 1.421(5) . ?
C13 C14 1.428(5) . ?
C13 C18 1.420(5) . ?
C14 H14 0.9500 . ?
C14 C15 1.363(6) . ?
C15 H15 0.9500 . ?
C15 C16 1.409(6) . ?
C16 H16 0.9500 . ?

loop_
_geom_torsion_atom_site_label_1
_geom_torsion_atom_site_label_2
_geom_torsion_atom_site_label_3
_geom_torsion_atom_site_label_4
_geom_torsion
_geom_torsion_site_symmetry_1
_geom_torsion_site_symmetry_2
_geom_torsion_site_symmetry_3
_geom_torsion_site_symmetry_4
_geom_torsion_publ_flag
Cu1 F1 B1 F2 11.5(4) . . . . ?
Cu1 F1 B1 F3 131.7(2) . . . . ?
Cu1 F1 B1 F4 -109.6(3) . . . . ?
Cu1 N1 C1 O1 176.1(3) . . . . ?
Cu1 N1 C1 C2 -0.5(4) . . . . ?
Cu1 N1 C9 C10 177.2(3) . . . . ?
Cu1 N1 C9 C18 -2.8(3) . . . . ?
Cu1 N3 C5 C4 -170.5(3) . . . . ?
Cu1 N5 C8 C7 -175.7(3) . . . . ?
Cu1 N6 C16 C15 176.9(4) . . . . ?
Cu1 N6 C18 C9 2.0(4) . . . . ?
Cu1 N6 C18 C13 -177.5(3) . . . . ?
O1 C1 C2 N2 -112.7(3) . . . . ?
O1 C1 C2 N4 122.8(3) . . . . ?
N1 C1 C2 N2 64.3(3) . . . . ?
N1 C1 C2 N4 -60.2(4) . . . . ?
N1 C9 C10 C11 178.7(3) . . . . ?
N1 C9 C18 N6 0.5(4) . . . . ?
N1 C9 C18 C13 -180.0(3) . . . . ?
N2 N3 C5 C4 0.3(4) . . . . ?
N2 C3 C4 C5 -0.4(4) . . . . ?
N3 N2 C2 N4 66.3(3) . . . . ?
N3 N2 C2 C1 -59.1(3) . . . . ?
N3 N2 C3 C4 0.6(4) . . . . ?
N4 N5 C8 C7 0.2(4) . . . . ?
N4 C6 C7 C8 -0.6(4) . . . . ?
N5 N4 C2 N2 -61.9(4) . . . . ?
N5 N4 C2 C1 63.3(4) . . . . ?
N5 N4 C6 C7 0.7(4) . . . . ?
C1 N1 C9 C10 -8.9(5) . . . . ?
C1 N1 C9 C18 171.0(3) . . . . ?
C2 N2 N3 Cu1 -4.3(3) . . . . ?
C2 N2 N3 C5 -178.4(3) . . . . ?
C2 N2 C3 C4 178.2(3) . . . . ?
C2 N4 N5 Cu1 -4.7(4) . . . . ?
C2 N4 N5 C8 178.2(3) . . . . ?
C2 N4 C6 C7 -177.9(3) . . . . ?
C3 N2 N3 Cu1 173.4(2) . . . . ?
C3 N2 N3 C5 -0.6(3) . . . . ?
C3 N2 C2 N4 -111.1(3) . . . . ?
C3 N2 C2 C1 123.6(3) . . . . ?
C3 C4 C5 N3 0.0(4) . . . . ?
C6 N4 N5 Cu1 176.5(2) . . . . ?
C6 N4 N5 C8 -0.6(4) . . . . ?
C6 N4 C2 N2 116.7(4) . . . . ?
C6 N4 C2 C1 -118.1(4) . . . . ?
C6 C7 C8 N5 0.2(4) . . . . ?
C9 N1 C1 O1 2.7(5) . . . . ?
C9 N1 C1 C2 -173.9(3) . . . . ?
C9 C10 C11 C12 1.5(5) . . . . ?
C10 C9 C18 N6 -179.5(3) . . . . ?
C10 C9 C18 C13 0.0(5) . . . . ?
C10 C11 C12 C13 -0.5(6) . . . . ?
C11 C12 C13 C14 179.5(4) . . . . ?
C11 C12 C13 C18 -0.8(5) . . . . ?
C12 C13 C14 C15 179.2(5) . . . . ?
C12 C13 C18 N6 -179.5(3) . . . . ?
C12 C13 C18 C9 1.1(5) . . . . ?
C13 C14 C15 C16 0.3(9) . . . . ?
C14 C13 C18 N6 0.2(6) . . . . ?
C14 C13 C18 C9 -179.2(4) . . . . ?
C14 C15 C16 N6 0.1(9) . . . . ?
C16 N6 C18 C9 179.6(4) . . . . ?
C16 N6 C18 C13 0.1(5) . . . . ?
C18 N6 C16 C15 -0.4(7) . . . . ?
C18 C9 C10 C11 -1.2(5) . . . . ?
C18 C13 C14 C15 -0.5(7) . . . . ?
